data_4518068
loop_
_publ_author_name
'Cole, Bren E.'
'Cheisson, Thibault'
'Nelson, Joshua J. M.'
'Higgins, Robert F.'
'Gau, Michael R.'
'Carroll, Patrick J.'
'Schelter, Eric J.'

_publ_section_title
;
 Understanding Molecular Factors That Determine Performance in the Rare
 Earth (TriNOx) Separations System
;
_journal_name_full 'ACS Sustainable Chemistry &amp; Engineering'
_journal_paper_doi 10.1021/acssuschemeng.0c03974
_journal_year 2020
_chemical_formula_moiety 'C45 H69 Dy N4 O3, 3.75(C H Cl3)'
_chemical_formula_sum 'C48.75 H72.75 Cl11.25 Dy N4 O3'
_chemical_formula_weight 1324.17
_space_group_crystal_system monoclinic
_space_group_IT_number 14
_space_group_name_Hall '-P 2ybc'
_space_group_name_H-M_alt 'P 1 21/c 1'
_atom_sites_solution_hydrogens geom
_atom_sites_solution_primary dual
_audit_creation_date 2020-05-18
_audit_creation_method
;
Olex2 1.2
(compiled 2018.05.29 svn.r3508 for OlexSys, GUI svn.r5506)
;
_cell_angle_alpha 90
_cell_angle_beta 94.830(2)
_cell_angle_gamma 90
_cell_formula_units_Z 4
_cell_length_a 11.4186(4)
_cell_length_b 19.3718(8)
_cell_length_c 28.1210(10)
_cell_measurement_reflns_used 9909
_cell_measurement_temperature 100
_cell_measurement_theta_max 25.166
_cell_measurement_theta_min 2.402
_cell_volume 6198.2(4)
_computing_data_collection 'Bruker APEX2 v2014.11-0'
_computing_data_reduction 'Bruker SAINT v8.34A'
_computing_molecular_graphics 'Olex2 (Dolomanov et al., 2009)'
_computing_publication_material 'Olex2 (Dolomanov et al., 2009)'
_computing_structure_refinement 'ShelXL (Sheldrick, 2015)'
_computing_structure_solution 'ShelXT (Sheldrick, 2015)'
_diffrn_ambient_temperature 100
_diffrn_measured_fraction_theta_full 0.997
_diffrn_measured_fraction_theta_max 0.990
_diffrn_measurement_device 'CCD area detector'
_diffrn_measurement_device_type 'Bruker APEXII'
_diffrn_measurement_method '\w and \f scans'
_diffrn_radiation_monochromator graphite
_diffrn_radiation_type MoK\a
_diffrn_radiation_wavelength 0.71073
_diffrn_reflns_av_R_equivalents 0.1679
_diffrn_reflns_av_unetI/netI 0.1175
_diffrn_reflns_Laue_measured_fraction_full 0.997
_diffrn_reflns_Laue_measured_fraction_max 0.990
_diffrn_reflns_limit_h_max 14
_diffrn_reflns_limit_h_min -14
_diffrn_reflns_limit_k_max 25
_diffrn_reflns_limit_k_min -25
_diffrn_reflns_limit_l_max 36
_diffrn_reflns_limit_l_min -36
_diffrn_reflns_number 153245
_diffrn_reflns_point_group_measured_fraction_full 0.997
_diffrn_reflns_point_group_measured_fraction_max 0.990
_diffrn_reflns_theta_full 25.242
_diffrn_reflns_theta_max 27.523
_diffrn_reflns_theta_min 1.278
_diffrn_source 'sealed tube'
_exptl_absorpt_coefficient_mu 1.730
_exptl_absorpt_correction_T_max 0.7456
_exptl_absorpt_correction_T_min 0.6410
_exptl_absorpt_correction_type multi-scan
_exptl_absorpt_process_details 'SADABS v2016/2'
_exptl_crystal_colour colorless
_exptl_crystal_density_diffrn 1.419
_exptl_crystal_description block
_exptl_crystal_F_000 2698
_exptl_crystal_size_max 0.28
_exptl_crystal_size_mid 0.08
_exptl_crystal_size_min 0.05
_refine_diff_density_max 2.010
_refine_diff_density_min -1.649
_refine_diff_density_rms 0.153
_refine_ls_extinction_method none
_refine_ls_goodness_of_fit_ref 1.029
_refine_ls_hydrogen_treatment constr
_refine_ls_matrix_type full
_refine_ls_number_parameters 895
_refine_ls_number_reflns 14123
_refine_ls_number_restraints 812
_refine_ls_restrained_S_all 1.064
_refine_ls_R_factor_all 0.1298
_refine_ls_R_factor_gt 0.0647
_refine_ls_shift/su_max 0.001
_refine_ls_shift/su_mean 0.000
_refine_ls_structure_factor_coef Fsqd
_refine_ls_weighting_details 'w=1/[\s^2^(Fo^2^)+(0.0721P)^2^+15.7883P] where P=(Fo^2^+2Fc^2^)/3'
_refine_ls_weighting_scheme calc
_refine_ls_wR_factor_gt 0.1392
_refine_ls_wR_factor_ref 0.1652
_reflns_number_gt 8636
_reflns_number_total 14123
_reflns_threshold_expression 'I > 2\s(I)'
_cod_data_source_file sc0c03974_si_002.cif
_cod_data_source_block 40185
_cod_database_code 4518068
_shelx_shelxl_version_number 2016/6

loop_
_space_group_symop_operation_xyz
'x, y, z'
'-x, y+1/2, -z+1/2'
'-x, -y, -z'
'x, -y-1/2, z-1/2'

loop_
_atom_site_label
_atom_site_type_symbol
_atom_site_fract_x
_atom_site_fract_y
_atom_site_fract_z
_atom_site_U_iso_or_equiv
_atom_site_adp_type
_atom_site_occupancy
_atom_site_site_symmetry_order
_atom_site_calc_flag
_atom_site_refinement_flags_posn
_atom_site_refinement_flags_adp
_atom_site_refinement_flags_occupancy
_atom_site_disorder_assembly
_atom_site_disorder_group
Dy1 Dy 0.26422(3) 0.75802(2) 0.58721(2) 0.01909(10) Uani 1 1 d . . . . .
O1 O 0.3100(4) 0.8497(2) 0.63095(16) 0.0257(10) Uani 1 1 d . . . . .
O2 O 0.3524(4) 0.6729(2) 0.62786(16) 0.0225(10) Uani 1 1 d . . . . .
O3 O 0.3557(4) 0.7638(2) 0.52162(16) 0.0250(10) Uani 1 1 d . . . . .
N1 N 0.2004(5) 0.8742(3) 0.60534(19) 0.0232(12) Uani 1 1 d . . . . .
N2 N 0.2359(4) 0.6687(3) 0.64542(19) 0.0191(11) Uani 1 1 d . . . . .
N3 N 0.2572(4) 0.7221(2) 0.50313(19) 0.0189(11) Uani 1 1 d . . . . .
N4 N 0.0407(4) 0.7424(3) 0.57040(18) 0.0209(11) Uani 1 1 d . . . . .
C1 C -0.0245(6) 0.8094(3) 0.5759(2) 0.0261(15) Uani 1 1 d . . . . .
H1a H -0.003138 0.842193 0.551107 0.031 Uiso 1 1 calc R . . . .
H1b H -0.110068 0.800558 0.570723 0.031 Uiso 1 1 calc R . . . .
C2 C 0.0019(6) 0.8419(3) 0.6243(2) 0.0257(15) Uani 1 1 d . . . . .
C3 C -0.0839(6) 0.8406(4) 0.6563(3) 0.0354(18) Uani 1 1 d . . . . .
H3 H -0.158358 0.820899 0.646725 0.042 Uiso 1 1 calc R . . . .
C4 C -0.0633(6) 0.8674(4) 0.7023(3) 0.0350(18) Uani 1 1 d . . . . .
H4 H -0.124151 0.865418 0.723313 0.042 Uiso 1 1 calc R . . . .
C5 C 0.0439(6) 0.8971(4) 0.7182(2) 0.0299(16) Uani 1 1 d . . . . .
C6 C 0.1302(6) 0.8979(3) 0.6857(2) 0.0262(15) Uani 1 1 d . . . . .
H6 H 0.205530 0.916104 0.695697 0.031 Uiso 1 1 calc R . . . .
C7 C 0.1102(5) 0.8730(3) 0.6392(2) 0.0208(14) Uani 1 1 d . . . . .
C8 C 0.2203(8) 0.9434(4) 0.5821(3) 0.0369(19) Uani 1 1 d . . . . .
C9 C 0.3244(8) 0.9333(4) 0.5511(3) 0.049(2) Uani 1 1 d . . . . .
H9a H 0.396750 0.926095 0.571825 0.073 Uiso 1 1 calc GR . . . .
H9b H 0.332781 0.974490 0.531464 0.073 Uiso 1 1 calc GR . . . .
H9c H 0.309549 0.893014 0.530446 0.073 Uiso 1 1 calc GR . . . .
C10 C 0.2516(8) 1.0005(4) 0.6188(3) 0.043(2) Uani 1 1 d . . . . .
H10a H 0.183401 1.010251 0.636682 0.065 Uiso 1 1 calc GR . . . .
H10b H 0.273752 1.042454 0.602220 0.065 Uiso 1 1 calc GR . . . .
H10c H 0.317562 0.985452 0.640900 0.065 Uiso 1 1 calc GR . . . .
C11 C 0.1118(8) 0.9616(4) 0.5509(3) 0.049(2) Uani 1 1 d . . . . .
H11a H 0.098055 0.926591 0.525815 0.074 Uiso 1 1 calc GR . . . .
H11b H 0.122214 1.006787 0.536184 0.074 Uiso 1 1 calc GR . . . .
H11c H 0.044204 0.963166 0.570115 0.074 Uiso 1 1 calc GR . . . .
C12 C 0.0689(6) 0.9252(4) 0.7688(3) 0.0445(19) Uani 1 1 d D U . . .
C13 C 0.1253(13) 0.9977(6) 0.7661(5) 0.046(3) Uani 0.6 1 d D U P A 1
H13a H 0.202963 0.993443 0.753954 0.069 Uiso 0.6 1 calc GR . P A 1
H13b H 0.133425 1.018433 0.797951 0.069 Uiso 0.6 1 calc GR . P A 1
H13c H 0.075087 1.027048 0.744515 0.069 Uiso 0.6 1 calc GR . P A 1
C13* C 0.1947(13) 0.9537(15) 0.7795(9) 0.066(5) Uani 0.4 1 d D U P A 2
H13d H 0.250173 0.924562 0.763853 0.100 Uiso 0.4 1 calc GR . P A 2
H13e H 0.215249 0.953659 0.814012 0.100 Uiso 0.4 1 calc GR . P A 2
H13f H 0.198369 1.000992 0.767296 0.100 Uiso 0.4 1 calc GR . P A 2
C14 C 0.1536(15) 0.8770(9) 0.7973(5) 0.060(4) Uani 0.6 1 d D U P A 1
H14a H 0.116752 0.831636 0.800041 0.090 Uiso 0.6 1 calc GR . P A 1
H14b H 0.172762 0.896182 0.829305 0.090 Uiso 0.6 1 calc GR . P A 1
H14c H 0.225689 0.872174 0.781050 0.090 Uiso 0.6 1 calc GR . P A 1
C14* C 0.081(2) 0.8636(10) 0.8041(7) 0.060(6) Uani 0.4 1 d D U P A 2
H14d H 0.007368 0.837280 0.802051 0.090 Uiso 0.4 1 calc GR . P A 2
H14e H 0.097762 0.880958 0.836695 0.090 Uiso 0.4 1 calc GR . P A 2
H14f H 0.145268 0.833549 0.795863 0.090 Uiso 0.4 1 calc GR . P A 2
C15 C -0.0474(11) 0.9355(8) 0.7916(6) 0.048(4) Uani 0.6 1 d D U P A 1
H15a H -0.102540 0.961031 0.769550 0.072 Uiso 0.6 1 calc GR . P A 1
H15b H -0.032880 0.961671 0.821369 0.072 Uiso 0.6 1 calc GR . P A 1
H15c H -0.080987 0.890415 0.798504 0.072 Uiso 0.6 1 calc GR . P A 1
C15* C -0.029(2) 0.9705(13) 0.7854(11) 0.063(6) Uani 0.4 1 d D U P A 2
H15d H -0.031413 1.014170 0.767749 0.095 Uiso 0.4 1 calc GR . P A 2
H15e H -0.013943 0.979756 0.819597 0.095 Uiso 0.4 1 calc GR . P A 2
H15f H -0.104417 0.946608 0.779394 0.095 Uiso 0.4 1 calc GR . P A 2
C16 C -0.0042(5) 0.6901(3) 0.6038(3) 0.0251(15) Uani 1 1 d . . . . .
H16a H -0.089421 0.683226 0.595619 0.030 Uiso 1 1 calc R . . . .
H16b H 0.006455 0.708185 0.636803 0.030 Uiso 1 1 calc R . . . .
C17 C 0.0582(5) 0.6209(3) 0.6017(2) 0.0215(14) Uani 1 1 d . . . . .
C18 C 0.0020(5) 0.5647(3) 0.5791(3) 0.0280(16) Uani 1 1 d . . . . .
H18 H -0.077294 0.569514 0.566426 0.034 Uiso 1 1 calc R . . . .
C19 C 0.0578(6) 0.5023(3) 0.5746(3) 0.0291(16) Uani 1 1 d . . . . .
H19 H 0.015604 0.464962 0.559495 0.035 Uiso 1 1 calc R . . . .
C20 C 0.1745(6) 0.4929(3) 0.5916(2) 0.0234(15) Uani 1 1 d . . . . .
C21 C 0.2308(5) 0.5488(3) 0.6150(2) 0.0204(14) Uani 1 1 d . . . . .
H21 H 0.310507 0.544043 0.627221 0.024 Uiso 1 1 calc R . . . .
C22 C 0.1742(5) 0.6109(3) 0.6209(2) 0.0177(13) Uani 1 1 d . . . . .
C23 C 0.2474(6) 0.6650(3) 0.6991(2) 0.0262(15) Uani 1 1 d . . . . .
C24 C 0.3149(7) 0.7279(4) 0.7181(2) 0.0334(17) Uani 1 1 d . . . . .
H24a H 0.397459 0.723558 0.711486 0.050 Uiso 1 1 calc GR . . . .
H24b H 0.309767 0.731251 0.752665 0.050 Uiso 1 1 calc GR . . . .
H24c H 0.281131 0.769437 0.702570 0.050 Uiso 1 1 calc GR . . . .
C25 C 0.3115(8) 0.5987(4) 0.7175(3) 0.044(2) Uani 1 1 d . . . . .
H25a H 0.261828 0.558491 0.709297 0.067 Uiso 1 1 calc GR . . . .
H25b H 0.327537 0.601414 0.752256 0.067 Uiso 1 1 calc GR . . . .
H25c H 0.385775 0.594221 0.702684 0.067 Uiso 1 1 calc GR . . . .
C26 C 0.1244(7) 0.6682(4) 0.7163(3) 0.042(2) Uani 1 1 d . . . . .
H26a H 0.088950 0.713135 0.708121 0.063 Uiso 1 1 calc GR . . . .
H26b H 0.129366 0.661845 0.751009 0.063 Uiso 1 1 calc GR . . . .
H26c H 0.075748 0.631477 0.700903 0.063 Uiso 1 1 calc GR . . . .
C27 C 0.2405(6) 0.4252(3) 0.5843(3) 0.0362(17) Uani 1 1 d D U . . .
C28 C 0.3102(17) 0.4088(9) 0.6331(5) 0.054(4) Uani 0.5 1 d D U P B 1
H28a H 0.368131 0.445292 0.640783 0.080 Uiso 0.5 1 calc GR . P B 1
H28b H 0.350609 0.364434 0.630925 0.080 Uiso 0.5 1 calc GR . P B 1
H28c H 0.255612 0.406396 0.658101 0.080 Uiso 0.5 1 calc GR . P B 1
C28* C 0.3627(11) 0.4176(10) 0.6107(7) 0.054(4) Uani 0.5 1 d D U P B 2
H28d H 0.414325 0.454125 0.600358 0.081 Uiso 0.5 1 calc GR . P B 2
H28e H 0.395481 0.372442 0.603489 0.081 Uiso 0.5 1 calc GR . P B 2
H28f H 0.356577 0.421502 0.645155 0.081 Uiso 0.5 1 calc GR . P B 2
C29 C 0.3235(15) 0.4352(9) 0.5454(6) 0.051(4) Uani 0.5 1 d D U P B 1
H29a H 0.279001 0.451308 0.516157 0.077 Uiso 0.5 1 calc GR . P B 1
H29b H 0.361666 0.391160 0.539061 0.077 Uiso 0.5 1 calc GR . P B 1
H29c H 0.383454 0.469429 0.555737 0.077 Uiso 0.5 1 calc GR . P B 1
C29* C 0.2650(16) 0.4206(9) 0.5306(4) 0.047(4) Uani 0.5 1 d D U P B 2
H29d H 0.190317 0.420345 0.510750 0.070 Uiso 0.5 1 calc GR . P B 2
H29e H 0.308287 0.377973 0.525188 0.070 Uiso 0.5 1 calc GR . P B 2
H29f H 0.311948 0.460437 0.522251 0.070 Uiso 0.5 1 calc GR . P B 2
C30 C 0.1520(19) 0.3661(10) 0.5761(8) 0.035(5) Uani 0.5 1 d D U P B 1
H30a H 0.100570 0.364949 0.602321 0.052 Uiso 0.5 1 calc GR . P B 1
H30b H 0.194218 0.322190 0.574940 0.052 Uiso 0.5 1 calc GR . P B 1
H30c H 0.104468 0.373381 0.545864 0.052 Uiso 0.5 1 calc GR . P B 1
C30* C 0.1672(18) 0.3605(8) 0.5918(7) 0.029(4) Uani 0.5 1 d D U P B 2
H30d H 0.146291 0.358959 0.624842 0.043 Uiso 0.5 1 calc GR . P B 2
H30e H 0.212990 0.319309 0.585119 0.043 Uiso 0.5 1 calc GR . P B 2
H30f H 0.095372 0.361696 0.570086 0.043 Uiso 0.5 1 calc GR . P B 2
C31 C 0.010(3) 0.7120(14) 0.5220(10) 0.018(2) Uani 0.5 1 d D U P C 1
H31a H -0.076259 0.703958 0.517440 0.022 Uiso 0.5 1 calc R . P C 1
H31b H 0.049618 0.666930 0.519516 0.022 Uiso 0.5 1 calc R . P C 1
C31* C 0.010(3) 0.7227(13) 0.5179(10) 0.018(2) Uani 0.5 1 d D U P C 2
H31c H 0.034035 0.674325 0.513266 0.022 Uiso 0.5 1 calc R . P C 2
H31d H -0.076931 0.724703 0.511307 0.022 Uiso 0.5 1 calc R . P C 2
C32 C 0.0468(14) 0.7607(10) 0.4830(7) 0.0178(19) Uani 0.5 1 d D U P C 1
C33 C -0.0368(10) 0.8007(8) 0.4569(6) 0.023(2) Uani 0.5 1 d G U P C 1
H33 H -0.117653 0.795827 0.461829 0.028 Uiso 0.5 1 calc R . P C 1
C34 C -0.0020(8) 0.8480(7) 0.4237(6) 0.024(2) Uani 0.5 1 d G U P C 1
H34 H -0.059062 0.875333 0.405846 0.029 Uiso 0.5 1 calc R . P C 1
C35 C 0.1164(9) 0.8551(8) 0.4165(6) 0.024(2) Uani 0.5 1 d G U P C 1
C36 C 0.1999(8) 0.8151(10) 0.4426(7) 0.020(2) Uani 0.5 1 d G U P C 1
H36 H 0.280811 0.819990 0.437676 0.024 Uiso 0.5 1 calc R . P C 1
C37 C 0.1651(12) 0.7679(11) 0.4758(8) 0.018(2) Uani 0.5 1 d G U P C 1
C32* C 0.0655(14) 0.7682(10) 0.4812(7) 0.021(2) Uani 0.5 1 d D U P C 2
C33* C -0.0092(10) 0.8124(8) 0.4541(6) 0.022(2) Uani 0.5 1 d G U P C 2
H33* H -0.091334 0.811421 0.457367 0.027 Uiso 0.5 1 calc R . P C 2
C34* C 0.0362(8) 0.8579(7) 0.4222(6) 0.025(2) Uani 0.5 1 d G U P C 2
H34* H -0.014817 0.888112 0.403640 0.030 Uiso 0.5 1 calc R . P C 2
C35* C 0.1564(9) 0.8593(8) 0.4174(6) 0.024(2) Uani 0.5 1 d G U P C 2
C36* C 0.2311(9) 0.8151(11) 0.4445(7) 0.022(2) Uani 0.5 1 d G U P C 2
H36* H 0.313183 0.816047 0.441226 0.026 Uiso 0.5 1 calc R . P C 2
C37* C 0.1856(13) 0.7696(11) 0.4764(8) 0.019(2) Uani 0.5 1 d G U P C 2
C38 C 0.2994(5) 0.6609(3) 0.4758(2) 0.0206(14) Uani 1 1 d . . . . .
C39 C 0.3886(6) 0.6218(3) 0.5097(2) 0.0276(16) Uani 1 1 d . . . . .
H39a H 0.458286 0.650590 0.516994 0.041 Uiso 1 1 calc GR . . . .
H39b H 0.411416 0.578937 0.494352 0.041 Uiso 1 1 calc GR . . . .
H39c H 0.352992 0.610720 0.539264 0.041 Uiso 1 1 calc GR . . . .
C40 C 0.3572(6) 0.6828(4) 0.4308(3) 0.0311(17) Uani 1 1 d . . . . .
H40a H 0.298408 0.704626 0.408254 0.047 Uiso 1 1 calc GR . . . .
H40b H 0.389402 0.641975 0.415885 0.047 Uiso 1 1 calc GR . . . .
H40c H 0.420756 0.715574 0.439477 0.047 Uiso 1 1 calc GR . . . .
C41 C 0.1951(6) 0.6135(3) 0.4625(3) 0.0281(16) Uani 1 1 d . . . . .
H41a H 0.165120 0.595152 0.491618 0.042 Uiso 1 1 calc GR . . . .
H41b H 0.220290 0.575214 0.442990 0.042 Uiso 1 1 calc GR . . . .
H41c H 0.132877 0.639624 0.444364 0.042 Uiso 1 1 calc GR . . . .
C42 C 0.1599(13) 0.9102(9) 0.3807(7) 0.027(2) Uani 0.5 1 d . U P C 1
C42* C 0.2093(14) 0.9146(10) 0.3845(7) 0.030(2) Uani 0.5 1 d . U P C 2
C43 C 0.2568(13) 0.8788(12) 0.3520(8) 0.028(3) Uani 0.5 1 d . U P C 1
H43a H 0.320522 0.861002 0.374167 0.041 Uiso 0.5 1 calc GR . P C 1
H43b H 0.287635 0.914487 0.331763 0.041 Uiso 0.5 1 calc GR . P C 1
H43c H 0.223484 0.841054 0.332013 0.041 Uiso 0.5 1 calc GR . P C 1
C43* C 0.3054(16) 0.8791(12) 0.3578(8) 0.037(4) Uani 0.5 1 d . U P C 2
H43d H 0.335465 0.911643 0.335052 0.055 Uiso 0.5 1 calc GR . P C 2
H43e H 0.271953 0.838761 0.340470 0.055 Uiso 0.5 1 calc GR . P C 2
H43f H 0.369760 0.864281 0.380740 0.055 Uiso 0.5 1 calc GR . P C 2
C44 C 0.2063(13) 0.9740(10) 0.4085(7) 0.029(3) Uani 0.5 1 d . U P C 1
H44a H 0.144948 0.991955 0.427556 0.044 Uiso 0.5 1 calc GR . P C 1
H44b H 0.228139 1.009562 0.386145 0.044 Uiso 0.5 1 calc GR . P C 1
H44c H 0.275379 0.961213 0.429759 0.044 Uiso 0.5 1 calc GR . P C 1
C44* C 0.2612(17) 0.9713(12) 0.4150(7) 0.042(4) Uani 0.5 1 d . U P C 2
H44d H 0.339954 0.957909 0.428389 0.063 Uiso 0.5 1 calc GR . P C 2
H44e H 0.211298 0.980295 0.441050 0.063 Uiso 0.5 1 calc GR . P C 2
H44f H 0.266571 1.013196 0.395772 0.063 Uiso 0.5 1 calc GR . P C 2
C45 C 0.0623(13) 0.9339(9) 0.3436(6) 0.030(3) Uani 0.5 1 d . U P C 1
H45a H 0.026969 0.893573 0.326905 0.045 Uiso 0.5 1 calc GR . P C 1
H45b H 0.095457 0.964588 0.320444 0.045 Uiso 0.5 1 calc GR . P C 1
H45c H 0.001939 0.958704 0.359561 0.045 Uiso 0.5 1 calc GR . P C 1
C45* C 0.1226(16) 0.9463(10) 0.3487(7) 0.042(3) Uani 0.5 1 d . U P C 2
H45d H 0.062572 0.970726 0.365144 0.062 Uiso 0.5 1 calc GR . P C 2
H45e H 0.085290 0.910203 0.328294 0.062 Uiso 0.5 1 calc GR . P C 2
H45f H 0.162837 0.979071 0.329079 0.062 Uiso 0.5 1 calc GR . P C 2
Cl1 Cl 0.6121(6) 0.8147(4) 0.5865(2) 0.079(2) Uani 0.4 1 d . U P D 2
Cl2 Cl 0.6564(7) 0.8860(3) 0.5018(4) 0.092(3) Uani 0.4 1 d . U P D 2
Cl3 Cl 0.6683(4) 0.7382(3) 0.5057(3) 0.0565(16) Uani 0.4 1 d . U P D 2
C46 C 0.5957(19) 0.8142(12) 0.5230(9) 0.046(5) Uani 0.4 1 d . U P D 2
H46 H 0.510472 0.811975 0.511579 0.056 Uiso 0.4 1 calc R . P D 2
Cl1* Cl 0.5257(3) 0.89810(19) 0.45214(15) 0.0548(10) Uani 0.6 1 d . U P E 1
Cl2* Cl 0.6443(3) 0.88019(19) 0.54547(15) 0.0502(9) Uani 0.6 1 d . U P E 1
Cl3* Cl 0.6612(3) 0.7755(2) 0.47329(18) 0.0576(11) Uani 0.6 1 d . U P E 1
C46* C 0.5718(12) 0.8375(8) 0.4963(5) 0.039(3) Uani 0.6 1 d . U P E 1
H46* H 0.500748 0.813942 0.507081 0.047 Uiso 0.6 1 calc R . P E 1
Cl4 Cl 0.6480(3) 0.6953(2) 0.58656(16) 0.0645(11) Uani 0.6 1 d . U P F 1
Cl5 Cl 0.6229(7) 0.5497(4) 0.5980(3) 0.0759(19) Uani 0.6 1 d . U P F 1
Cl6 Cl 0.6888(8) 0.6381(5) 0.6798(3) 0.100(3) Uani 0.6 1 d . U P F 1
C47 C 0.6056(16) 0.6293(9) 0.6271(7) 0.059(3) Uani 0.6 1 d . U P F 1
H47 H 0.520921 0.635621 0.632734 0.071 Uiso 0.6 1 calc R . P F 1
Cl4* Cl 0.5769(4) 0.5277(3) 0.6728(2) 0.0499(14) Uani 0.4 1 d . U P G 2
Cl5* Cl 0.6483(9) 0.5704(6) 0.5811(3) 0.059(2) Uani 0.4 1 d . U P G 2
Cl6* Cl 0.7096(9) 0.6525(5) 0.6639(4) 0.059(3) Uani 0.4 1 d . U P G 2
C47* C 0.602(2) 0.5942(14) 0.6354(11) 0.057(4) Uani 0.4 1 d . U P G 2
H47* H 0.526688 0.620270 0.629117 0.069 Uiso 0.4 1 calc R . P G 2
Cl7 Cl 0.4598(8) 0.8723(5) 0.7638(3) 0.096(2) Uani 0.4 1 d D U P H 2
Cl7* Cl 0.4982(7) 0.8946(4) 0.7594(2) 0.1163(19) Uani 0.6 1 d D U P H 1
Cl8 Cl 0.5756(8) 0.9623(4) 0.7042(3) 0.0861(19) Uani 0.4 1 d D U P H 2
Cl8* Cl 0.5747(5) 0.9611(3) 0.6739(2) 0.0805(14) Uani 0.6 1 d D U P H 1
Cl9 Cl 0.6124(6) 0.8146(4) 0.7106(3) 0.0633(16) Uani 0.4 1 d D U P H 2
Cl9* Cl 0.6010(5) 0.8172(3) 0.6822(2) 0.0809(14) Uani 0.6 1 d D U P H 1
C48 C 0.5106(7) 0.8842(3) 0.7014(3) 0.0830(15) Uani 1 1 d D U . . .
H48a H 0.448509 0.877830 0.674477 0.100 Uiso 0.4 1 calc R . P H 2
H48 H 0.429863 0.877231 0.685447 0.100 Uiso 0.6 1 calc R . P H 1
Cl10 Cl 0.7924(6) 0.7163(4) 0.8025(2) 0.151(2) Uani 0.75 1 d D U P . .
Cl11 Cl 0.6013(5) 0.6213(3) 0.7938(2) 0.1195(17) Uani 0.75 1 d D U P . .
Cl12 Cl 0.5384(9) 0.7383(5) 0.8399(3) 0.093(3) Uani 0.375 1 d D U P I 1
Cl13 Cl 0.6461(9) 0.7024(4) 0.8762(4) 0.102(3) Uani 0.375 1 d D U P J 2
C49 C 0.6389(11) 0.7078(7) 0.8008(9) 0.126(6) Uani 0.375 1 d D U P I 1
H49 H 0.610476 0.728751 0.769440 0.151 Uiso 0.375 1 calc R . P I 1
C49* C 0.6446(12) 0.7031(7) 0.8137(5) 0.124(6) Uani 0.375 1 d D U P J 2
H49* H 0.591981 0.740002 0.798988 0.148 Uiso 0.375 1 calc R . P J 2

loop_
_atom_site_aniso_label
_atom_site_aniso_U_11
_atom_site_aniso_U_22
_atom_site_aniso_U_33
_atom_site_aniso_U_23
_atom_site_aniso_U_13
_atom_site_aniso_U_12
Dy1 0.01842(14) 0.01960(16) 0.01913(16) -0.00119(14) 0.00083(10) -0.00106(13)
O1 0.020(2) 0.029(3) 0.028(3) -0.003(2) 0.003(2) -0.0022(18)
O2 0.015(2) 0.024(2) 0.027(3) -0.0018(19) -0.0016(19) -0.0053(17)
O3 0.022(2) 0.026(2) 0.027(2) -0.007(2) 0.0027(19) -0.0108(18)
N1 0.028(3) 0.020(3) 0.022(3) 0.002(2) 0.006(2) 0.002(2)
N2 0.016(3) 0.021(3) 0.020(3) -0.001(2) 0.001(2) -0.003(2)
N3 0.017(3) 0.014(3) 0.025(3) -0.001(2) -0.002(2) 0.0001(19)
N4 0.015(2) 0.024(3) 0.022(3) -0.006(2) -0.006(2) 0.005(2)
C1 0.019(3) 0.027(4) 0.031(4) -0.008(3) -0.004(3) 0.005(3)
C2 0.027(4) 0.022(4) 0.027(4) -0.006(3) 0.003(3) 0.008(3)
C3 0.026(4) 0.039(4) 0.041(5) -0.013(4) 0.002(3) 0.006(3)
C4 0.029(4) 0.036(4) 0.042(5) -0.010(4) 0.013(3) 0.003(3)
C5 0.043(4) 0.027(4) 0.020(4) -0.002(3) 0.005(3) 0.003(3)
C6 0.027(4) 0.023(4) 0.028(4) -0.004(3) 0.000(3) 0.002(3)
C7 0.024(3) 0.016(3) 0.023(4) -0.001(3) 0.004(3) 0.003(2)
C8 0.066(5) 0.021(4) 0.026(4) -0.001(3) 0.015(4) -0.001(3)
C9 0.078(6) 0.025(4) 0.048(5) -0.005(4) 0.033(5) -0.011(4)
C10 0.073(6) 0.019(4) 0.041(5) -0.002(3) 0.026(4) -0.009(4)
C11 0.089(7) 0.027(4) 0.033(5) 0.009(4) 0.014(5) 0.016(4)
C12 0.052(5) 0.053(5) 0.030(4) -0.014(4) 0.016(4) 0.000(4)
C13 0.054(7) 0.056(8) 0.028(7) -0.023(6) 0.007(6) -0.013(6)
C13* 0.075(10) 0.088(11) 0.036(9) -0.023(9) 0.001(9) -0.012(9)
C14 0.065(9) 0.078(9) 0.032(7) -0.009(7) -0.014(7) 0.024(8)
C14* 0.060(12) 0.073(11) 0.044(11) -0.017(10) -0.015(11) 0.026(11)
C15 0.057(8) 0.052(9) 0.037(8) -0.026(8) 0.014(6) -0.008(7)
C15* 0.078(10) 0.065(11) 0.046(10) -0.021(10) 0.000(9) 0.012(10)
C16 0.015(3) 0.031(4) 0.029(4) -0.004(3) 0.004(3) -0.003(3)
C17 0.015(3) 0.025(4) 0.023(4) 0.001(3) 0.000(3) -0.003(2)
C18 0.013(3) 0.032(4) 0.038(4) 0.003(3) -0.004(3) -0.006(3)
C19 0.022(3) 0.023(4) 0.041(5) -0.004(3) -0.005(3) -0.012(3)
C20 0.026(3) 0.013(3) 0.031(4) 0.003(3) -0.001(3) -0.006(3)
C21 0.017(3) 0.020(3) 0.023(4) 0.004(3) -0.004(3) -0.005(2)
C22 0.020(3) 0.019(3) 0.014(3) 0.001(3) -0.005(3) -0.008(2)
C23 0.035(4) 0.028(4) 0.015(4) 0.002(3) -0.004(3) -0.001(3)
C24 0.051(5) 0.031(4) 0.016(4) -0.003(3) -0.010(3) -0.009(3)
C25 0.072(6) 0.038(5) 0.021(4) 0.000(3) -0.010(4) -0.004(4)
C26 0.043(5) 0.064(6) 0.021(4) -0.004(4) 0.006(3) -0.013(4)
C27 0.033(4) 0.018(3) 0.057(5) 0.004(3) -0.004(3) -0.005(3)
C28 0.056(9) 0.017(7) 0.081(10) -0.010(7) -0.035(8) 0.012(7)
C28* 0.036(8) 0.029(7) 0.093(9) -0.011(7) -0.012(7) 0.008(6)
C29 0.034(8) 0.030(7) 0.094(9) 0.004(7) 0.029(7) -0.003(6)
C29* 0.041(8) 0.031(8) 0.074(9) 0.012(7) 0.035(7) -0.004(7)
C30 0.035(6) 0.026(6) 0.043(8) -0.003(5) -0.002(6) 0.000(5)
C30* 0.032(7) 0.016(6) 0.037(10) 0.001(6) 0.000(7) -0.004(6)
C31 0.014(4) 0.023(6) 0.018(5) 0.002(4) -0.004(4) 0.000(5)
C31* 0.015(4) 0.021(6) 0.018(5) -0.002(4) -0.006(4) 0.002(5)
C32 0.015(4) 0.021(4) 0.017(3) -0.002(3) -0.003(3) 0.001(4)
C33 0.018(5) 0.027(5) 0.023(4) -0.001(4) -0.005(4) -0.001(4)
C34 0.018(5) 0.028(4) 0.024(4) -0.001(4) -0.004(5) 0.001(4)
C35 0.021(5) 0.029(3) 0.021(3) 0.000(3) 0.000(4) 0.004(4)
C36 0.013(5) 0.026(4) 0.021(4) -0.003(3) 0.002(4) 0.007(5)
C37 0.016(5) 0.021(4) 0.016(3) -0.003(3) -0.005(4) 0.001(4)
C32* 0.019(4) 0.024(4) 0.019(3) -0.004(3) -0.006(4) 0.003(4)
C33* 0.017(5) 0.028(5) 0.021(4) 0.000(4) -0.003(4) 0.000(4)
C34* 0.020(5) 0.030(4) 0.024(4) -0.001(4) 0.000(5) 0.005(4)
C35* 0.023(5) 0.029(3) 0.019(3) -0.001(3) 0.001(4) 0.002(4)
C36* 0.020(5) 0.026(4) 0.021(4) -0.003(3) -0.001(5) 0.005(5)
C37* 0.015(5) 0.023(4) 0.018(3) -0.004(3) -0.002(4) 0.005(4)
C38 0.020(3) 0.021(3) 0.021(4) -0.003(3) 0.002(3) -0.001(2)
C39 0.029(4) 0.028(4) 0.026(4) -0.004(3) 0.001(3) 0.003(3)
C40 0.037(4) 0.027(4) 0.030(4) -0.004(3) 0.007(3) -0.002(3)
C41 0.022(3) 0.022(4) 0.040(4) -0.010(3) 0.001(3) -0.001(3)
C42 0.026(5) 0.033(4) 0.023(4) 0.004(3) 0.000(5) 0.002(5)
C42* 0.034(5) 0.034(4) 0.024(4) 0.007(3) 0.003(5) 0.005(5)
C43 0.023(8) 0.034(6) 0.026(7) 0.003(6) 0.000(7) 0.004(7)
C43* 0.046(9) 0.037(7) 0.026(7) 0.014(6) 0.003(8) 0.008(9)
C44 0.031(7) 0.031(6) 0.026(6) 0.008(5) 0.002(7) -0.003(7)
C44* 0.055(9) 0.037(7) 0.033(7) 0.005(6) 0.001(8) -0.002(8)
C45 0.030(7) 0.034(7) 0.025(6) 0.014(5) -0.003(7) 0.009(6)
C45* 0.047(8) 0.043(7) 0.034(7) 0.008(6) 0.000(7) 0.011(7)
Cl1 0.053(4) 0.130(6) 0.052(4) -0.021(4) -0.011(3) 0.035(4)
Cl2 0.095(5) 0.045(4) 0.143(7) 0.003(4) 0.057(5) -0.018(3)
Cl3 0.024(2) 0.039(3) 0.107(5) -0.025(3) 0.007(3) -0.005(2)
C46 0.029(9) 0.055(11) 0.057(11) -0.016(9) 0.019(9) -0.002(8)
Cl1* 0.049(2) 0.048(2) 0.067(3) 0.0148(18) 0.0055(19) -0.0120(16)
Cl2* 0.042(2) 0.048(2) 0.058(3) -0.0265(18) -0.0127(18) -0.0003(15)
Cl3* 0.038(2) 0.056(3) 0.081(3) -0.030(2) 0.016(2) -0.0007(17)
C46* 0.033(7) 0.051(8) 0.035(8) -0.014(6) 0.007(6) -0.022(6)
Cl4 0.038(2) 0.084(3) 0.070(3) 0.004(2) -0.0055(19) -0.0153(19)
Cl5 0.064(4) 0.057(4) 0.105(6) -0.015(3) -0.008(4) 0.018(3)
Cl6 0.106(6) 0.115(6) 0.072(5) -0.013(4) -0.037(4) 0.057(5)
C47 0.042(5) 0.074(7) 0.061(6) -0.018(6) -0.002(5) 0.025(6)
Cl4* 0.037(3) 0.047(3) 0.065(4) 0.022(3) 0.000(3) -0.003(2)
Cl5* 0.041(4) 0.087(7) 0.049(5) 0.000(4) 0.000(3) 0.026(4)
Cl6* 0.054(4) 0.042(4) 0.083(7) -0.012(4) 0.025(4) -0.023(3)
C47* 0.044(6) 0.061(8) 0.066(7) -0.005(7) -0.002(6) 0.012(7)
Cl7 0.097(4) 0.094(4) 0.092(3) -0.039(3) -0.018(3) -0.046(3)
Cl7* 0.114(4) 0.139(4) 0.092(3) -0.041(3) -0.018(3) -0.046(3)
Cl8 0.088(3) 0.072(3) 0.094(4) -0.020(3) -0.012(4) -0.034(3)
Cl8* 0.075(2) 0.070(2) 0.096(3) -0.021(3) 0.005(3) -0.034(2)
Cl9 0.040(3) 0.074(3) 0.076(4) 0.004(3) 0.005(3) -0.003(2)
Cl9* 0.048(2) 0.084(3) 0.111(4) -0.019(3) 0.014(3) -0.0017(19)
C48 0.075(2) 0.084(2) 0.089(3) -0.019(2) 0.000(2) -0.020(2)
Cl10 0.136(5) 0.163(5) 0.147(5) -0.010(4) -0.026(4) -0.051(4)
Cl11 0.105(4) 0.131(4) 0.118(4) -0.008(3) -0.019(3) -0.014(3)
Cl12 0.123(7) 0.096(6) 0.061(5) -0.001(4) 0.011(5) -0.012(5)
Cl13 0.128(8) 0.064(5) 0.110(7) -0.010(5) -0.010(6) -0.011(5)
C49 0.128(11) 0.134(11) 0.114(11) -0.019(11) -0.003(11) -0.031(11)
C49* 0.130(11) 0.129(11) 0.109(11) -0.004(11) -0.002(11) -0.030(10)

loop_
_atom_type_symbol
_atom_type_description
_atom_type_scat_dispersion_real
_atom_type_scat_dispersion_imag
_atom_type_scat_source
C C 0.0033 0.0016 'International Tables Vol C Tables 4.2.6.8 and 6.1.1.4'
H H 0.0000 0.0000 'International Tables Vol C Tables 4.2.6.8 and 6.1.1.4'
Cl Cl 0.1484 0.1585 'International Tables Vol C Tables 4.2.6.8 and 6.1.1.4'
Dy Dy -0.1892 4.4098 'International Tables Vol C Tables 4.2.6.8 and 6.1.1.4'
N N 0.0061 0.0033 'International Tables Vol C Tables 4.2.6.8 and 6.1.1.4'
O O 0.0106 0.0060 'International Tables Vol C Tables 4.2.6.8 and 6.1.1.4'

loop_
_geom_angle_atom_site_label_1
_geom_angle_atom_site_label_2
_geom_angle_atom_site_label_3
_geom_angle
_geom_angle_site_symmetry_1
_geom_angle_site_symmetry_3
_geom_angle_publ_flag
O1 Dy1 O2 103.76(16) . . ?
O1 Dy1 O3 108.73(16) . . ?
O1 Dy1 N1 36.54(17) . . ?
O1 Dy1 N2 103.75(17) . . ?
O1 Dy1 N3 138.90(16) . . ?
O1 Dy1 N4 112.51(16) . . ?
O2 Dy1 N1 135.74(17) . . ?
O2 Dy1 N2 36.41(15) . . ?
O2 Dy1 N3 105.28(16) . . ?
O2 Dy1 N4 114.24(16) . . ?
O3 Dy1 O2 104.18(16) . . ?
O3 Dy1 N1 107.49(17) . . ?
O3 Dy1 N2 134.71(16) . . ?
O3 Dy1 N3 35.60(16) . . ?
O3 Dy1 N4 112.70(16) . . ?
N1 Dy1 N3 118.50(17) . . ?
N1 Dy1 N4 80.64(17) . . ?
N2 Dy1 N1 117.38(17) . . ?
N2 Dy1 N3 116.89(16) . . ?
N2 Dy1 N4 81.59(17) . . ?
N3 Dy1 N4 80.72(16) . . ?
N1 O1 Dy1 80.5(3) . . ?
N2 O2 Dy1 80.0(3) . . ?
N3 O3 Dy1 82.1(3) . . ?
O1 N1 Dy1 63.0(3) . . ?
O1 N1 C8 110.2(5) . . ?
C7 N1 Dy1 111.2(4) . . ?
C7 N1 O1 107.1(5) . . ?
C7 N1 C8 115.7(5) . . ?
C8 N1 Dy1 132.0(4) . . ?
O2 N2 Dy1 63.5(2) . . ?
O2 N2 C22 107.4(4) . . ?
O2 N2 C23 109.7(5) . . ?
C22 N2 Dy1 108.4(4) . . ?
C22 N2 C23 115.7(5) . . ?
C23 N2 Dy1 134.9(4) . . ?
O3 N3 Dy1 62.3(2) . . ?
O3 N3 C37 109.7(9) . . ?
O3 N3 C38 110.4(4) . . ?
C37 N3 Dy1 106.5(10) . . ?
C37* N3 Dy1 107.4(11) . . ?
C37* N3 O3 103.1(10) . . ?
C37* N3 C38 115.9(12) . . ?
C38 N3 Dy1 136.3(4) . . ?
C38 N3 C37 115.7(11) . . ?
C1 N4 Dy1 111.7(4) . . ?
C1 N4 C31* 103.7(12) . . ?
C16 N4 Dy1 110.5(4) . . ?
C16 N4 C1 108.5(5) . . ?
C16 N4 C31* 111.7(9) . . ?
C31 N4 Dy1 111.6(14) . . ?
C31 N4 C1 110.5(12) . . ?
C31 N4 C16 103.6(9) . . ?
C31* N4 Dy1 110.6(13) . . ?
C2 C1 N4 112.9(5) . . ?
C3 C2 C1 118.7(6) . . ?
C3 C2 C7 117.9(6) . . ?
C7 C2 C1 123.5(6) . . ?
C2 C3 C4 121.5(7) . . ?
C5 C4 C3 121.7(7) . . ?
C4 C5 C6 116.3(6) . . ?
C4 C5 C12 122.4(6) . . ?
C6 C5 C12 121.2(7) . . ?
C7 C6 C5 122.7(6) . . ?
C2 C7 N1 117.6(6) . . ?
C6 C7 N1 122.5(6) . . ?
C6 C7 C2 119.8(6) . . ?
N1 C8 C9 106.4(6) . . ?
N1 C8 C10 112.6(6) . . ?
C10 C8 C9 108.9(7) . . ?
C11 C8 N1 108.3(6) . . ?
C11 C8 C9 109.6(7) . . ?
C11 C8 C10 111.0(7) . . ?
C5 C12 C13 108.7(7) . . ?
C5 C12 C13* 113.9(10) . . ?
C5 C12 C14* 108.7(11) . . ?
C5 C12 C15 109.6(8) . . ?
C13* C12 C14* 96.9(15) . . ?
C14 C12 C5 109.4(8) . . ?
C14 C12 C13 109.5(11) . . ?
C14 C12 C15 113.1(11) . . ?
C15 C12 C13 106.3(9) . . ?
C15* C12 C5 113.9(13) . . ?
C15* C12 C13* 115.4(16) . . ?
C15* C12 C14* 106.0(16) . . ?
N4 C16 C17 112.7(5) . . ?
C18 C17 C16 120.5(6) . . ?
C18 C17 C22 117.0(6) . . ?
C22 C17 C16 122.5(6) . . ?
C19 C18 C17 122.0(6) . . ?
C18 C19 C20 121.4(6) . . ?
C19 C20 C21 116.8(6) . . ?
C19 C20 C27 122.3(6) . . ?
C21 C20 C27 120.9(6) . . ?
C22 C21 C20 122.1(6) . . ?
C17 C22 N2 118.6(5) . . ?
C21 C22 N2 120.7(5) . . ?
C21 C22 C17 120.6(6) . . ?
N2 C23 C24 108.4(5) . . ?
N2 C23 C25 112.0(5) . . ?
N2 C23 C26 108.2(6) . . ?
C24 C23 C25 109.7(6) . . ?
C24 C23 C26 108.1(6) . . ?
C26 C23 C25 110.4(6) . . ?
C20 C27 C28 106.1(8) . . ?
C20 C27 C29* 108.0(8) . . ?
C28* C27 C20 117.1(8) . . ?
C28* C27 C29* 103.4(12) . . ?
C28* C27 C30* 110.0(12) . . ?
C29 C27 C20 109.3(8) . . ?
C29 C27 C28 110.9(12) . . ?
C29 C27 C30 115.5(13) . . ?
C30 C27 C20 109.5(11) . . ?
C30 C27 C28 105.2(11) . . ?
C30* C27 C20 113.7(10) . . ?
C30* C27 C29* 103.3(11) . . ?
N4 C31 C32 110.4(19) . . ?
C32* C31* N4 115(2) . . ?
C33 C32 C31 120.1(16) . . ?
C33 C32 C37 120.0 . . ?
C37 C32 C31 119.8(16) . . ?
C34 C33 C32 120.0 . . ?
C33 C34 C35 120.0 . . ?
C34 C35 C42 121.6(8) . . ?
C36 C35 C34 120.0 . . ?
C36 C35 C42 118.4(8) . . ?
C37 C36 C35 120.0 . . ?
C32 C37 N3 120.3(10) . . ?
C36 C37 N3 119.7(10) . . ?
C36 C37 C32 120.0 . . ?
C33* C32* C31* 116.8(16) . . ?
C33* C32* C37* 120.0 . . ?
C37* C32* C31* 123.1(16) . . ?
C32* C33* C34* 120.0 . . ?
C35* C34* C33* 120.0 . . ?
C34* C35* C36* 120.0 . . ?
C34* C35* C42* 120.2(9) . . ?
C36* C35* C42* 119.7(9) . . ?
C37* C36* C35* 120.0 . . ?
C32* C37* N3 118.0(11) . . ?
C36* C37* N3 121.9(11) . . ?
C36* C37* C32* 120.0 . . ?
N3 C38 C39 107.2(5) . . ?
N3 C38 C40 112.3(5) . . ?
N3 C38 C41 108.7(5) . . ?
C39 C38 C40 109.8(5) . . ?
C41 C38 C39 108.5(5) . . ?
C41 C38 C40 110.1(6) . . ?
C43 C42 C35 110.1(13) . . ?
C44 C42 C35 109.4(13) . . ?
C44 C42 C43 110.6(13) . . ?
C45 C42 C35 112.8(12) . . ?
C45 C42 C43 105.9(14) . . ?
C45 C42 C44 107.9(14) . . ?
C43* C42* C35* 108.0(13) . . ?
C44* C42* C35* 108.6(14) . . ?
C44* C42* C43* 110.2(15) . . ?
C45* C42* C35* 114.5(13) . . ?
C45* C42* C43* 108.4(15) . . ?
C45* C42* C44* 107.2(15) . . ?
Cl2 C46 Cl1 109.9(14) . . ?
Cl2 C46 Cl3 111.7(12) . . ?
Cl3 C46 Cl1 105.5(14) . . ?
Cl2* C46* Cl1* 109.5(8) . . ?
Cl3* C46* Cl1* 110.4(8) . . ?
Cl3* C46* Cl2* 111.5(8) . . ?
Cl5 C47 Cl4 106.2(10) . . ?
Cl6 C47 Cl4 108.6(11) . . ?
Cl6 C47 Cl5 114.6(10) . . ?
Cl4* C47* Cl5* 115.2(16) . . ?
Cl4* C47* Cl6* 110.0(16) . . ?
Cl5* C47* Cl6* 108.3(16) . . ?
Cl7* C48 Cl8* 112.4(5) . . ?
Cl7* C48 Cl9* 119.2(6) . . ?
Cl8 C48 Cl7 103.4(5) . . ?
Cl8 C48 Cl9 113.1(6) . . ?
Cl9 C48 Cl7 91.1(5) . . ?
Cl9* C48 Cl8* 101.6(4) . . ?
Cl11 C49 Cl10 109.3(7) . . ?
Cl11 C49 Cl12 103.2(8) . . ?
Cl12 C49 Cl10 130.8(12) . . ?
Cl11 C49* Cl10 109.0(8) . . ?
Cl11 C49* Cl13 107.0(8) . . ?
Cl13 C49* Cl10 104.5(9) . . ?

loop_
_geom_bond_atom_site_label_1
_geom_bond_atom_site_label_2
_geom_bond_distance
_geom_bond_site_symmetry_2
_geom_bond_publ_flag
Dy1 O1 2.198(4) . ?
Dy1 O2 2.201(4) . ?
Dy1 O3 2.198(4) . ?
Dy1 N1 2.433(5) . ?
Dy1 N2 2.422(5) . ?
Dy1 N3 2.460(5) . ?
Dy1 N4 2.574(5) . ?
O1 N1 1.469(7) . ?
O2 N2 1.459(6) . ?
O3 N3 1.446(6) . ?
N1 C7 1.461(8) . ?
N1 C8 1.515(9) . ?
N2 C22 1.464(8) . ?
N2 C23 1.505(8) . ?
N3 C37 1.531(13) . ?
N3 C37* 1.405(14) . ?
N3 C38 1.512(8) . ?
N4 C1 1.510(8) . ?
N4 C16 1.501(8) . ?
N4 C31 1.50(4) . ?
N4 C31* 1.54(3) . ?
C1 C2 1.507(9) . ?
C2 C3 1.384(9) . ?
C2 C7 1.408(9) . ?
C3 C4 1.395(10) . ?
C4 C5 1.392(10) . ?
C5 C6 1.399(9) . ?
C5 C12 1.529(10) . ?
C6 C7 1.394(9) . ?
C8 C9 1.544(10) . ?
C8 C10 1.535(10) . ?
C8 C11 1.501(12) . ?
C12 C13 1.549(9) . ?
C12 C13* 1.544(10) . ?
C12 C14 1.523(9) . ?
C12 C14* 1.551(10) . ?
C12 C15 1.536(9) . ?
C12 C15* 1.524(10) . ?
C16 C17 1.522(9) . ?
C17 C18 1.389(9) . ?
C17 C22 1.401(8) . ?
C18 C19 1.377(9) . ?
C19 C20 1.389(9) . ?
C20 C21 1.396(9) . ?
C20 C27 1.535(9) . ?
C21 C22 1.382(9) . ?
C23 C24 1.514(9) . ?
C23 C25 1.546(10) . ?
C23 C26 1.525(10) . ?
C27 C28 1.558(9) . ?
C27 C28* 1.531(9) . ?
C27 C29 1.521(9) . ?
C27 C29* 1.561(9) . ?
C27 C30 1.532(9) . ?
C27 C30* 1.532(9) . ?
C31 C32 1.533(9) . ?
C31* C32* 1.536(9) . ?
C32 C33 1.3900 . ?
C32 C37 1.3900 . ?
C33 C34 1.3900 . ?
C34 C35 1.3900 . ?
C35 C36 1.3900 . ?
C35 C42 1.577(19) . ?
C36 C37 1.3900 . ?
C32* C33* 1.3900 . ?
C32* C37* 1.3900 . ?
C33* C34* 1.3900 . ?
C34* C35* 1.3900 . ?
C35* C36* 1.3900 . ?
C35* C42* 1.568(19) . ?
C36* C37* 1.3900 . ?
C38 C39 1.535(9) . ?
C38 C40 1.537(9) . ?
C38 C41 1.526(9) . ?
C42 C43 1.55(2) . ?
C42 C44 1.53(2) . ?
C42 C45 1.53(2) . ?
C42* C43* 1.54(3) . ?
C42* C44* 1.49(3) . ?
C42* C45* 1.48(2) . ?
Cl1 C46 1.78(3) . ?
Cl2 C46 1.68(2) . ?
Cl3 C46 1.78(2) . ?
Cl1* C46* 1.758(16) . ?
Cl2* C46* 1.757(14) . ?
Cl3* C46* 1.735(15) . ?
Cl4 C47 1.81(2) . ?
Cl5 C47 1.765(19) . ?
Cl6 C47 1.70(2) . ?
Cl4* C47* 1.70(3) . ?
Cl5* C47* 1.72(3) . ?
Cl6* C47* 1.81(3) . ?
Cl7 C48 1.909(8) . ?
Cl7* C48 1.662(8) . ?
Cl8 C48 1.684(8) . ?
Cl8* C48 1.856(7) . ?
Cl9 C48 1.785(8) . ?
Cl9* C48 1.771(7) . ?
Cl10 C49 1.758(10) . ?
Cl10 C49* 1.761(10) . ?
Cl11 C49 1.737(10) . ?
Cl11 C49* 1.739(10) . ?
Cl12 C49 1.757(10) . ?
Cl13 C49* 1.757(10) . ?
